data_1007075
loop_
_publ_author_name
'Fuess, H'
'Bertaut, E F'
'Pauthenet, R'
'Durif, A'

_publ_section_title
;
Structure aux Rayons X, Neutrons et Proprietes Magnetiques des
Orthovanadates de Nickel et de Cobalt
;
_journal_coden_ASTM ACBCAR
_journal_name_full 'Acta Crystallographica B (24,1968-38,1982)'
_journal_page_first 2036
_journal_page_last 2046
_journal_paper_doi 10.1107/S0567740870005344
_journal_volume 26
_journal_year 1970
_chemical_formula_structural 'Co3 V2 O8'
_chemical_formula_sum 'Co3 O8 V2'
_chemical_name_systematic 'Cobalt vanadate'
_space_group_IT_number 64
_symmetry_cell_setting orthorhombic
_symmetry_Int_Tables_number 64
_symmetry_space_group_name_Hall '-A 2 2ab'
_symmetry_space_group_name_H-M 'A c a m'
_cell_angle_alpha 90
_cell_angle_beta 90
_cell_angle_gamma 90
_cell_formula_units_Z 4
_cell_length_a 8.30(1)
_cell_length_b 11.50(1)
_cell_length_c 6.030(5)
_cell_volume 575.6
_refine_ls_R_factor_all 0.025
_cod_database_code 1007075

loop_
_symmetry_equiv_pos_as_xyz
x,y,z
-x,-y,z
1/2+x,1/2-y,z
1/2-x,1/2+y,z
-x,-y,-z
x,y,-z
1/2-x,1/2+y,-z
1/2+x,1/2-y,-z
x,1/2+y,1/2+z
-x,1/2-y,1/2+z
1/2+x,-y,1/2+z
1/2-x,y,1/2+z
-x,1/2-y,1/2-z
x,1/2+y,1/2-z
1/2-x,y,1/2-z
1/2+x,-y,1/2-z

loop_
_atom_site_label
_atom_site_type_symbol
_atom_site_symmetry_multiplicity
_atom_site_Wyckoff_symbol
_atom_site_fract_x
_atom_site_fract_y
_atom_site_fract_z
_atom_site_occupancy
_atom_site_attached_hydrogens
_atom_site_calc_flag
Co1 Co2+ 4 a 0. 0. 0. 1. 0 d
Co2 Co2+ 8 e 0.25 0.143(3) 0.25 1. 0 d
V1 V5+ 8 f 0.128(10) 0.379(5) 0. 1. 0 d
O1 O2- 8 f 0.250(9) 0.250(2) 0. 1. 0 d
O2 O2- 8 f 0.248(4) -0.005(2) 0. 1. 0 d
O3 O2- 16 g 0.010(3) 0.114(2) 0.282(1) 1. 0 d

loop_
_atom_type_symbol
_atom_type_oxidation_number
Co2+ 2.000
V5+ 5.000
O2- -2.000
